data_4022560
loop_
_publ_author_name
'Bao-Qing Ma'
'Yuegang Zhang'
'Philip Coppens'

_publ_section_title
;
 Multiple Conformations of Benzil in Resorcinarene-Based
 Supramolecular Host Matrixes
;
_journal_name_full 'Journal of Organic Chemistry'
_journal_page_first 9467
_journal_page_last 9472
_journal_paper_doi 10.1021/jo035169k
_journal_volume 68
_journal_year 2003
_chemical_formula_sum 'C56 H49.5 N2 O10'
_chemical_formula_weight 910.48
_chemical_name_systematic
; 
 ? 
;
_space_group_IT_number 14
_symmetry_cell_setting monoclinic
_symmetry_space_group_name_Hall '-P 2ybc'
_symmetry_space_group_name_H-M 'P 1 21/c 1'
_atom_sites_solution_hydrogens geom
_atom_sites_solution_primary direct
_atom_sites_solution_secondary difmap
_audit_creation_method SHELXL-97
_cell_angle_alpha 90.00
_cell_angle_beta 92.345(4)
_cell_angle_gamma 90.00
_cell_formula_units_Z 8
_cell_length_a 19.813(3)
_cell_length_b 20.818(2)
_cell_length_c 21.366(3)
_cell_measurement_temperature 90(1)
_cell_volume 8805.4(17)
_computing_cell_refinement SMART
_computing_data_collection 'SMART CCD 1000'
_computing_data_reduction SAINT
_computing_molecular_graphics XP
_computing_publication_material XCIF
_computing_structure_refinement 'SHELXL-97 (Sheldrick, 1997)'
_computing_structure_solution 'SHELXS-97 (Sheldrick, 1990)'
_diffrn_ambient_temperature 90(1)
_diffrn_measured_fraction_theta_full 0.999
_diffrn_measured_fraction_theta_max 0.999
_diffrn_measurement_device_type 'SMART CCD 1000'
_diffrn_radiation_monochromator graphite
_diffrn_radiation_source 'fine-focus sealed tube'
_diffrn_radiation_type MoK\a
_diffrn_radiation_wavelength 0.71073
_diffrn_reflns_av_R_equivalents 0.1416
_diffrn_reflns_av_sigmaI/netI 0.0857
_diffrn_reflns_limit_h_max 24
_diffrn_reflns_limit_h_min -24
_diffrn_reflns_limit_k_max 25
_diffrn_reflns_limit_k_min -25
_diffrn_reflns_limit_l_max 26
_diffrn_reflns_limit_l_min -26
_diffrn_reflns_number 125122
_diffrn_reflns_theta_full 26.00
_diffrn_reflns_theta_max 26.00
_diffrn_reflns_theta_min 1.37
_exptl_absorpt_coefficient_mu 0.094
_exptl_crystal_colour yellow
_exptl_crystal_density_diffrn 1.374
_exptl_crystal_density_method 'not measured'
_exptl_crystal_description block
_exptl_crystal_F_000 3836
_exptl_crystal_size_max 0.24
_exptl_crystal_size_mid 0.18
_exptl_crystal_size_min 0.10
_refine_diff_density_max 1.067
_refine_diff_density_min -0.683
_refine_diff_density_rms 0.121
_refine_ls_extinction_method none
_refine_ls_goodness_of_fit_ref 0.974
_refine_ls_hydrogen_treatment mixed
_refine_ls_matrix_type full
_refine_ls_number_parameters 1225
_refine_ls_number_reflns 17314
_refine_ls_number_restraints 0
_refine_ls_restrained_S_all 0.974
_refine_ls_R_factor_all 0.1452
_refine_ls_R_factor_gt 0.0921
_refine_ls_shift/su_max 0.000
_refine_ls_shift/su_mean 0.000
_refine_ls_structure_factor_coef Fsqd
_refine_ls_weighting_details 'calc w=1/[\s^2^(Fo^2^)+(0.1909P)^2^+0.0000P] where P=(Fo^2^+2Fc^2^)/3'
_refine_ls_weighting_scheme calc
_refine_ls_wR_factor_gt 0.2402
_refine_ls_wR_factor_ref 0.2874
_reflns_number_gt 9630
_reflns_number_total 17314
_reflns_threshold_expression >2sigma(I)
_cod_data_source_file jo035169ksi20030821_121303.cif
_cod_data_source_block p21c
_cod_original_sg_symbol_H-M 'P 21/c'
_cod_original_formula_sum 'C56 H49.50 N2 O10'
_cod_database_code 4022560

loop_
_symmetry_equiv_pos_as_xyz
'x, y, z'
'-x, y+1/2, -z+1/2'
'-x, -y, -z'
'x, -y-1/2, z-1/2'

loop_
_atom_site_label
_atom_site_type_symbol
_atom_site_fract_x
_atom_site_fract_y
_atom_site_fract_z
_atom_site_U_iso_or_equiv
_atom_site_adp_type
_atom_site_occupancy
_atom_site_symmetry_multiplicity
_atom_site_calc_flag
_atom_site_refinement_flags
O1 O 0.38939(14) 0.29054(13) -0.25828(13) 0.0240(6) Uani 1 1 d .
H1A H 0.3699 0.2965 -0.2256 0.036 Uiso 1 1 calc R
O2 O 0.36207(13) 0.51485(13) -0.25386(12) 0.0210(6) Uani 1 1 d .
H2A H 0.3679 0.5479 -0.2739 0.032 Uiso 1 1 calc R
O3 O 0.46490(13) 0.66488(13) -0.38423(12) 0.0194(6) Uani 1 1 d .
H3A H 0.4722 0.7035 -0.3809 0.029 Uiso 1 1 calc R
O4 O 0.65402(13) 0.65930(13) -0.23533(12) 0.0224(6) Uani 1 1 d .
H4A H 0.6474 0.6982 -0.2341 0.034 Uiso 1 1 calc R
O5 O 0.51693(12) 0.52617(12) -0.12997(12) 0.0190(6) Uani 1 1 d .
H5A H 0.4835 0.5197 -0.1094 0.028 Uiso 1 1 calc R
O6 O 0.51469(12) 0.29681(12) -0.12351(12) 0.0190(6) Uani 1 1 d .
H6A H 0.4812 0.3049 -0.1036 0.029 Uiso 1 1 calc R
O7 O 0.64041(12) 0.14717(12) -0.21828(12) 0.0167(6) Uani 1 1 d .
H7A H 0.6491 0.1648 -0.1846 0.025 Uiso 1 1 calc R
O8 O 0.46955(13) 0.15557(13) -0.38005(12) 0.0199(6) Uani 1 1 d .
H8A H 0.4745 0.1166 -0.3764 0.030 Uiso 1 1 calc R
O9 O -0.01885(12) 0.43427(12) 0.13500(12) 0.0166(6) Uani 1 1 d .
H9A H 0.0139 0.4410 0.1137 0.025 Uiso 1 1 calc R
O10 O -0.01975(13) 0.66336(12) 0.12437(12) 0.0195(6) Uani 1 1 d .
H10A H 0.0133 0.6551 0.1040 0.029 Uiso 1 1 calc R
O11 O -0.13921(12) 0.81366(13) 0.21988(12) 0.0186(6) Uani 1 1 d .
H11A H -0.1347 0.8515 0.2300 0.028 Uiso 1 1 calc R
O12 O 0.03794(13) 0.80625(13) 0.37655(12) 0.0192(6) Uani 1 1 d .
H12A H 0.0323 0.8452 0.3733 0.029 Uiso 1 1 calc R
O13 O 0.11254(14) 0.66706(13) 0.25520(13) 0.0239(6) Uani 1 1 d .
H13A H 0.1317 0.6599 0.2226 0.036 Uiso 1 1 calc R
O14 O 0.13924(13) 0.44337(13) 0.25846(12) 0.0205(6) Uani 1 1 d .
H14A H 0.1307 0.4108 0.2781 0.031 Uiso 1 1 calc R
O15 O 0.03943(13) 0.29526(13) 0.38719(12) 0.0190(6) Uani 1 1 d .
H15A H 0.0329 0.2566 0.3831 0.028 Uiso 1 1 calc R
O16 O -0.15333(12) 0.30101(13) 0.24325(12) 0.0206(6) Uani 1 1 d .
H16A H -0.1463 0.2623 0.2415 0.031 Uiso 1 1 calc R
O17 O 0.30892(16) 0.81782(14) 0.09410(14) 0.0334(8) Uani 1 1 d .
O18 O 0.14825(15) 0.81496(17) 0.06528(15) 0.0381(8) Uani 1 1 d .
O19 O 0.36433(14) 0.34899(17) 0.44217(14) 0.0381(8) Uani 1 1 d .
O20 O 0.21438(16) 0.32396(15) 0.39061(14) 0.0350(8) Uani 1 1 d .
C1 C 0.43069(18) 0.35137(18) -0.34502(17) 0.0166(8) Uani 1 1 d .
C2 C 0.39815(18) 0.34884(19) -0.28824(18) 0.0181(8) Uani 1 1 d .
C3 C 0.37542(18) 0.40351(19) -0.25969(17) 0.0176(8) Uani 1 1 d .
H3B H 0.3532 0.4004 -0.2223 0.021 Uiso 1 1 calc R
C4 C 0.38553(17) 0.46331(19) -0.28643(17) 0.0163(8) Uani 1 1 d .
C5 C 0.41915(17) 0.46885(18) -0.34276(17) 0.0143(8) Uani 1 1 d .
C6 C 0.44070(17) 0.41220(18) -0.37022(17) 0.0154(8) Uani 1 1 d .
H6B H 0.4631 0.4151 -0.4075 0.018 Uiso 1 1 calc R
C7 C 0.43476(18) 0.53471(18) -0.36893(16) 0.0154(8) Uani 1 1 d .
H7B H 0.3945 0.5613 -0.3640 0.018 Uiso 1 1 calc R
C8 C 0.4476(2) 0.5324(2) -0.43907(17) 0.0211(9) Uani 1 1 d .
H8B H 0.4102 0.5120 -0.4609 0.032 Uiso 1 1 calc R
H8C H 0.4882 0.5085 -0.4457 0.032 Uiso 1 1 calc R
H8D H 0.4527 0.5754 -0.4546 0.032 Uiso 1 1 calc R
C9 C 0.49325(18) 0.56803(18) -0.33211(16) 0.0150(8) Uani 1 1 d .
C10 C 0.50644(18) 0.63231(19) -0.34296(16) 0.0159(8) Uani 1 1 d .
C11 C 0.56130(18) 0.66299(18) -0.31260(17) 0.0173(8) Uani 1 1 d .
H11B H 0.5715 0.7054 -0.3222 0.021 Uiso 1 1 calc R
C12 C 0.60062(18) 0.62979(19) -0.26783(16) 0.0164(8) Uani 1 1 d .
C13 C 0.58737(18) 0.56570(18) -0.25376(17) 0.0152(8) Uani 1 1 d .
C14 C 0.53411(17) 0.53624(18) -0.28735(16) 0.0148(8) Uani 1 1 d .
H14B H 0.5254 0.4932 -0.2795 0.018 Uiso 1 1 calc R
C15 C 0.63219(17) 0.53098(18) -0.20441(17) 0.0149(8) Uani 1 1 d .
C16 C 0.70382(18) 0.5222(2) -0.22837(18) 0.0203(9) Uani 1 1 d .
H16B H 0.7316 0.5007 -0.1970 0.030 Uiso 1 1 calc R
H16C H 0.7229 0.5635 -0.2371 0.030 Uiso 1 1 calc R
H16D H 0.7017 0.4969 -0.2660 0.030 Uiso 1 1 calc R
C17 C 0.60193(17) 0.46876(18) -0.18297(16) 0.0145(8) Uani 1 1 d .
C18 C 0.54399(18) 0.46864(18) -0.14719(16) 0.0148(8) Uani 1 1 d .
C19 C 0.51531(17) 0.41155(18) -0.12844(16) 0.0151(8) Uani 1 1 d .
H19A H 0.4764 0.4128 -0.1055 0.018 Uiso 1 1 calc R
C20 C 0.54296(18) 0.35287(18) -0.14296(16) 0.0154(8) Uani 1 1 d .
C21 C 0.60152(18) 0.35024(18) -0.17782(16) 0.0150(8) Uani 1 1 d .
C22 C 0.62819(17) 0.40891(18) -0.19698(16) 0.0138(8) Uani 1 1 d .
H22A H 0.6664 0.4077 -0.2209 0.017 Uiso 1 1 calc R
C23 C 0.63212(17) 0.28652(18) -0.19489(17) 0.0146(8) Uani 1 1 d .
H23A H 0.6321 0.2598 -0.1571 0.017 Uiso 1 1 calc R
C24 C 0.70604(19) 0.2909(2) -0.2142(2) 0.0261(10) Uani 1 1 d .
H24A H 0.7323 0.3134 -0.1824 0.039 Uiso 1 1 calc R
H24B H 0.7080 0.3136 -0.2531 0.039 Uiso 1 1 calc R
H24C H 0.7239 0.2484 -0.2190 0.039 Uiso 1 1 calc R
C25 C 0.59043(17) 0.25061(19) -0.24560(16) 0.0147(8) Uani 1 1 d .
C26 C 0.59636(18) 0.18479(18) -0.25361(16) 0.0146(8) Uani 1 1 d .
C27 C 0.55715(17) 0.15270(18) -0.29894(16) 0.0149(8) Uani 1 1 d .
H27A H 0.5618 0.1086 -0.3040 0.018 Uiso 1 1 calc R
C28 C 0.51099(18) 0.18651(18) -0.33665(16) 0.0152(8) Uani 1 1 d .
C29 C 0.50467(18) 0.25274(19) -0.33172(16) 0.0162(8) Uani 1 1 d .
C30 C 0.54536(18) 0.28368(19) -0.28606(16) 0.0161(8) Uani 1 1 d .
H30A H 0.5424 0.3281 -0.2824 0.019 Uiso 1 1 calc R
C31 C 0.45499(19) 0.28996(18) -0.37501(17) 0.0168(8) Uani 1 1 d .
H31A H 0.4152 0.2625 -0.3820 0.020 Uiso 1 1 calc R
C32 C 0.4857(2) 0.3001(2) -0.43925(18) 0.0229(9) Uani 1 1 d .
H32A H 0.4545 0.3235 -0.4661 0.034 Uiso 1 1 calc R
H32B H 0.4948 0.2591 -0.4578 0.034 Uiso 1 1 calc R
H32C H 0.5271 0.3239 -0.4340 0.034 Uiso 1 1 calc R
C33 C -0.10407(17) 0.49184(18) 0.18859(16) 0.0142(8) Uani 1 1 d .
C34 C -0.04682(17) 0.49167(18) 0.15164(16) 0.0143(8) Uani 1 1 d .
C35 C -0.01925(18) 0.54884(18) 0.13098(16) 0.0155(8) Uani 1 1 d .
H35A H 0.0187 0.5476 0.1068 0.019 Uiso 1 1 calc R
C36 C -0.04710(17) 0.60726(18) 0.14571(16) 0.0136(8) Uani 1 1 d .
C37 C -0.10497(17) 0.61000(18) 0.18200(15) 0.0126(8) Uani 1 1 d .
C38 C -0.13036(18) 0.55188(19) 0.20224(16) 0.0153(8) Uani 1 1 d .
H38A H -0.1679 0.5532 0.2269 0.018 Uiso 1 1 calc R
C39 C -0.13472(17) 0.67436(18) 0.19953(17) 0.0143(8) Uani 1 1 d .
H39A H -0.1377 0.7005 0.1614 0.017 Uiso 1 1 calc R
C40 C -0.20630(18) 0.66923(19) 0.22401(18) 0.0189(8) Uani 1 1 d .
H40A H -0.2348 0.6466 0.1940 0.028 Uiso 1 1 calc R
H40B H -0.2241 0.7115 0.2302 0.028 Uiso 1 1 calc R
H40C H -0.2047 0.6464 0.2631 0.028 Uiso 1 1 calc R
C41 C -0.08914(17) 0.71030(18) 0.24719(16) 0.0137(8) Uani 1 1 d .
C42 C -0.09352(17) 0.77655(18) 0.25451(16) 0.0130(8) Uani 1 1 d .
C43 C -0.05243(17) 0.80913(18) 0.29819(16) 0.0136(8) Uani 1 1 d .
H43A H -0.0562 0.8534 0.3025 0.016 Uiso 1 1 calc R
C44 C -0.00559(17) 0.77508(19) 0.33534(16) 0.0147(8) Uani 1 1 d .
C45 C -0.00066(18) 0.70870(18) 0.33076(16) 0.0148(8) Uani 1 1 d .
C46 C -0.04315(18) 0.67766(18) 0.28684(16) 0.0143(8) Uani 1 1 d .
H46A H -0.0408 0.6332 0.2838 0.017 Uiso 1 1 calc R
C47 C 0.05080(19) 0.67257(18) 0.37278(17) 0.0174(8) Uani 1 1 d .
H47A H 0.0912 0.6997 0.3764 0.021 Uiso 1 1 calc R
C48 C 0.0244(2) 0.6661(2) 0.43869(17) 0.0221(9) Uani 1 1 d .
H48A H 0.0570 0.6436 0.4649 0.033 Uiso 1 1 calc R
H48B H -0.0173 0.6426 0.4368 0.033 Uiso 1 1 calc R
H48C H 0.0168 0.7081 0.4557 0.033 Uiso 1 1 calc R
C49 C 0.07228(17) 0.60997(19) 0.34425(16) 0.0152(8) Uani 1 1 d .
C50 C 0.10408(19) 0.60994(19) 0.28727(18) 0.0186(8) Uani 1 1 d .
C51 C 0.12693(18) 0.55407(19) 0.26032(18) 0.0189(8) Uani 1 1 d .
H51A H 0.1494 0.5558 0.2230 0.023 Uiso 1 1 calc R
C52 C 0.11616(18) 0.49547(18) 0.28914(17) 0.0162(8) Uani 1 1 d .
C53 C 0.08216(17) 0.49222(19) 0.34506(16) 0.0148(8) Uani 1 1 d .
C54 C 0.06134(17) 0.55032(18) 0.37127(16) 0.0142(8) Uani 1 1 d .
H54A H 0.0390 0.5489 0.4087 0.017 Uiso 1 1 calc R
C55 C 0.06655(18) 0.42728(18) 0.37311(16) 0.0144(8) Uani 1 1 d .
H55A H 0.1070 0.4006 0.3694 0.017 Uiso 1 1 calc R
C56 C 0.05213(19) 0.43093(19) 0.44300(16) 0.0176(8) Uani 1 1 d .
H56A H 0.0888 0.4525 0.4650 0.026 Uiso 1 1 calc R
H56B H 0.0476 0.3883 0.4594 0.026 Uiso 1 1 calc R
H56C H 0.0110 0.4543 0.4483 0.026 Uiso 1 1 calc R
C57 C 0.00867(17) 0.39312(18) 0.33639(16) 0.0141(8) Uani 1 1 d .
C58 C -0.00403(18) 0.32840(18) 0.34710(16) 0.0147(8) Uani 1 1 d .
C59 C -0.05845(18) 0.29772(19) 0.31752(16) 0.0160(8) Uani 1 1 d .
H59A H -0.0675 0.2549 0.3265 0.019 Uiso 1 1 calc R
C60 C -0.09945(18) 0.33074(18) 0.27449(17) 0.0149(8) Uani 1 1 d .
C61 C -0.08711(18) 0.39423(18) 0.26006(16) 0.0151(8) Uani 1 1 d .
C62 C -0.03329(17) 0.42468(18) 0.29231(16) 0.0127(7) Uani 1 1 d .
H62A H -0.0251 0.4678 0.2840 0.015 Uiso 1 1 calc R
C63 C -0.13389(17) 0.42987(19) 0.21282(16) 0.0151(8) Uani 1 1 d .
H63A H -0.1405 0.4014 0.1766 0.018 Uiso 1 1 calc R
C64 C -0.20354(18) 0.43939(19) 0.24003(18) 0.0196(8) Uani 1 1 d .
H64A H -0.2324 0.4618 0.2102 0.029 Uiso 1 1 calc R
H64B H -0.1989 0.4640 0.2779 0.029 Uiso 1 1 calc R
H64C H -0.2229 0.3983 0.2490 0.029 Uiso 1 1 calc R
C65 C 0.1585(2) 0.4230(2) 0.11118(19) 0.0248(9) Uani 1 1 d .
H65A H 0.1586 0.4283 0.1544 0.030 Uiso 1 1 calc R
C66 C 0.2175(2) 0.4024(2) 0.08493(19) 0.0239(9) Uani 1 1 d .
H66A H 0.2555 0.3932 0.1104 0.029 Uiso 1 1 calc R
C67 C 0.21962(19) 0.3957(2) 0.02051(18) 0.0200(9) Uani 1 1 d .
C68 C 0.16082(19) 0.4105(2) -0.01439(18) 0.0244(9) Uani 1 1 d .
H68A H 0.1600 0.4075 -0.0578 0.029 Uiso 1 1 calc R
C69 C 0.1037(2) 0.4296(2) 0.0156(2) 0.0284(10) Uani 1 1 d .
H69A H 0.0650 0.4389 -0.0088 0.034 Uiso 1 1 calc R
C70 C 0.28091(19) 0.3710(2) -0.00907(18) 0.0205(9) Uani 1 1 d .
C71 C 0.3448(2) 0.3802(2) 0.01789(18) 0.0232(9) Uani 1 1 d .
H71A H 0.3505 0.4024 0.0555 0.028 Uiso 1 1 calc R
C72 C 0.3999(2) 0.3560(2) -0.01149(18) 0.0240(9) Uani 1 1 d .
H72A H 0.4423 0.3624 0.0078 0.029 Uiso 1 1 calc R
C73 C 0.3346(2) 0.3136(2) -0.09135(19) 0.0254(9) Uani 1 1 d .
H73A H 0.3303 0.2904 -0.1285 0.031 Uiso 1 1 calc R
C74 C 0.2765(2) 0.3360(2) -0.06496(18) 0.0251(9) Uani 1 1 d .
H74A H 0.2345 0.3277 -0.0844 0.030 Uiso 1 1 calc R
C75 C 0.0995(2) 0.6232(2) 0.00667(19) 0.0320(11) Uani 1 1 d .
H75A H 0.0605 0.6289 -0.0183 0.038 Uiso 1 1 calc R
C76 C 0.1561(2) 0.5994(2) -0.02060(19) 0.0324(11) Uani 1 1 d .
H76A H 0.1541 0.5898 -0.0632 0.039 Uiso 1 1 calc R
C77 C 0.21592(19) 0.58938(19) 0.01384(18) 0.0198(9) Uani 1 1 d .
C78 C 0.2136(2) 0.6038(2) 0.07679(19) 0.0303(11) Uani 1 1 d .
H78A H 0.2515 0.5971 0.1030 0.036 Uiso 1 1 calc R
C79 C 0.1554(2) 0.6280(2) 0.10107(19) 0.0307(11) Uani 1 1 d .
H79A H 0.1558 0.6378 0.1436 0.037 Uiso 1 1 calc R
C80 C 0.27815(19) 0.56458(19) -0.01421(17) 0.0189(8) Uani 1 1 d .
C81 C 0.2769(2) 0.5361(2) -0.07346(19) 0.0293(10) Uani 1 1 d .
H81A H 0.2358 0.5290 -0.0950 0.035 Uiso 1 1 calc R
C82 C 0.3364(2) 0.5186(2) -0.1000(2) 0.0311(11) Uani 1 1 d .
H82A H 0.3341 0.5005 -0.1399 0.037 Uiso 1 1 calc R
C83 C 0.3981(2) 0.5507(2) -0.01334(19) 0.0241(9) Uani 1 1 d .
H83A H 0.4396 0.5544 0.0082 0.029 Uiso 1 1 calc R
C84 C 0.34139(19) 0.5705(2) 0.01641(18) 0.0229(9) Uani 1 1 d .
H84A H 0.3452 0.5878 0.0566 0.028 Uiso 1 1 calc R
C85 C 0.3356(2) 0.7510(2) -0.0172(2) 0.0298(10) Uani 1 1 d .
H85A H 0.3714 0.7554 0.0121 0.036 Uiso 1 1 calc R
C86 C 0.3446(2) 0.7184(2) -0.0723(2) 0.0392(12) Uani 1 1 d .
H86A H 0.3872 0.7027 -0.0808 0.047 Uiso 1 1 calc R
C87 C 0.2919(2) 0.7089(2) -0.1148(2) 0.0373(12) Uani 1 1 d .
H87A H 0.2986 0.6859 -0.1513 0.045 Uiso 1 1 calc R
C88 C 0.2291(3) 0.7332(2) -0.1034(2) 0.0401(12) Uani 1 1 d .
H88A H 0.1932 0.7265 -0.1321 0.048 Uiso 1 1 calc R
C89 C 0.2192(2) 0.7680(2) -0.0487(2) 0.0333(11) Uani 1 1 d .
H89A H 0.1768 0.7848 -0.0412 0.040 Uiso 1 1 calc R
C90 C 0.2725(2) 0.7774(2) -0.00539(18) 0.0237(9) Uani 1 1 d .
C91 C 0.2648(2) 0.8145(2) 0.05292(19) 0.0235(9) Uani 1 1 d .
C92 C 0.1982(2) 0.8480(2) 0.06391(17) 0.0239(9) Uani 1 1 d .
C93 C 0.19785(19) 0.9183(2) 0.07553(17) 0.0231(9) Uani 1 1 d .
C94 C 0.2552(2) 0.9563(2) 0.07261(19) 0.0250(9) Uani 1 1 d .
H94A H 0.2961 0.9379 0.0624 0.030 Uiso 1 1 calc R
C95 C 0.2519(2) 1.0212(2) 0.0848(2) 0.0307(11) Uani 1 1 d .
H95A H 0.2905 1.0464 0.0834 0.037 Uiso 1 1 calc R
C96 C 0.1906(2) 1.0488(2) 0.09908(19) 0.0296(10) Uani 1 1 d .
H96A H 0.1881 1.0926 0.1071 0.036 Uiso 1 1 calc R
C97 C 0.1333(2) 1.0111(2) 0.10145(19) 0.0312(11) Uani 1 1 d .
H97A H 0.0923 1.0298 0.1108 0.037 Uiso 1 1 calc R
C98 C 0.1365(2) 0.9466(2) 0.09016(19) 0.0259(10) Uani 1 1 d .
H98A H 0.0979 0.9215 0.0922 0.031 Uiso 1 1 calc R
C99 C 0.2431(2) 0.4778(2) 0.41659(19) 0.0273(10) Uani 1 1 d .
H99A H 0.2035 0.4555 0.4238 0.033 Uiso 1 1 calc R
C100 C 0.2407(2) 0.5438(2) 0.4034(2) 0.0303(10) Uani 1 1 d .
H10B H 0.1995 0.5652 0.4018 0.036 Uiso 1 1 calc R
C101 C 0.3000(2) 0.5771(2) 0.3928(2) 0.0306(10) Uani 1 1 d .
H10C H 0.2986 0.6209 0.3846 0.037 Uiso 1 1 calc R
C102 C 0.3612(2) 0.5447(2) 0.3945(2) 0.0332(11) Uani 1 1 d .
H10D H 0.4007 0.5670 0.3867 0.040 Uiso 1 1 calc R
C103 C 0.3642(2) 0.4798(2) 0.40755(18) 0.0281(10) Uani 1 1 d .
H10E H 0.4055 0.4586 0.4089 0.034 Uiso 1 1 calc R
C104 C 0.3046(2) 0.4459(2) 0.41888(17) 0.0246(10) Uani 1 1 d .
C105 C 0.3104(2) 0.3769(2) 0.43430(17) 0.0273(10) Uani 1 1 d .
C106 C 0.2466(2) 0.3354(2) 0.43886(19) 0.0263(10) Uani 1 1 d .
C107 C 0.2300(2) 0.3082(2) 0.49994(18) 0.0235(9) Uani 1 1 d .
C108 C 0.1661(2) 0.2823(2) 0.5064(2) 0.0263(10) Uani 1 1 d .
H10F H 0.1350 0.2824 0.4726 0.032 Uiso 1 1 calc R
C109 C 0.1488(2) 0.2565(2) 0.5628(2) 0.0295(10) Uani 1 1 d .
H10G H 0.1058 0.2398 0.5672 0.035 Uiso 1 1 calc R
C110 C 0.1951(2) 0.2555(2) 0.6127(2) 0.0286(10) Uani 1 1 d .
H11C H 0.1835 0.2370 0.6504 0.034 Uiso 1 1 calc R
C111 C 0.2591(2) 0.2818(2) 0.6072(2) 0.0299(10) Uani 1 1 d .
H11D H 0.2900 0.2813 0.6411 0.036 Uiso 1 1 calc R
C112 C 0.2762(2) 0.3085(2) 0.55107(18) 0.0247(9) Uani 1 1 d .
H11E H 0.3186 0.3269 0.5472 0.030 Uiso 1 1 calc R
N1 N 0.10091(16) 0.43559(17) 0.07773(16) 0.0245(8) Uani 1 1 d .
N2 N 0.39671(16) 0.32375(17) -0.06608(15) 0.0220(8) Uani 1 1 d .
N3 N 0.09811(16) 0.63840(16) 0.06670(15) 0.0209(7) Uani 1 1 d .
N4 N 0.39717(16) 0.52628(17) -0.07156(15) 0.0230(8) Uani 1 1 d .

loop_
_atom_site_aniso_label
_atom_site_aniso_U_11
_atom_site_aniso_U_22
_atom_site_aniso_U_33
_atom_site_aniso_U_23
_atom_site_aniso_U_13
_atom_site_aniso_U_12
O1 0.0270(15) 0.0235(15) 0.0218(14) -0.0007(12) 0.0042(12) -0.0035(12)
O2 0.0230(15) 0.0221(15) 0.0183(14) -0.0002(12) 0.0053(11) 0.0027(12)
O3 0.0204(14) 0.0186(14) 0.0189(14) 0.0036(11) -0.0045(11) 0.0019(11)
O4 0.0174(14) 0.0209(15) 0.0283(15) -0.0033(12) -0.0066(12) -0.0016(12)
O5 0.0141(13) 0.0210(15) 0.0223(14) -0.0005(12) 0.0062(11) 0.0045(11)
O6 0.0143(13) 0.0192(14) 0.0240(14) -0.0008(12) 0.0067(11) -0.0001(11)
O7 0.0143(13) 0.0193(14) 0.0162(13) -0.0029(11) -0.0031(11) 0.0006(11)
O8 0.0248(15) 0.0171(14) 0.0172(14) -0.0036(11) -0.0071(11) -0.0040(12)
O9 0.0126(13) 0.0189(14) 0.0189(14) -0.0019(11) 0.0079(11) 0.0020(11)
O10 0.0158(13) 0.0207(15) 0.0222(14) -0.0001(12) 0.0050(11) 0.0047(11)
O11 0.0154(13) 0.0167(14) 0.0233(14) 0.0023(11) -0.0045(11) 0.0018(11)
O12 0.0206(14) 0.0185(14) 0.0179(14) -0.0009(11) -0.0087(11) -0.0031(11)
O13 0.0275(16) 0.0225(15) 0.0222(15) 0.0031(12) 0.0076(12) 0.0004(12)
O14 0.0234(15) 0.0179(14) 0.0207(14) -0.0013(11) 0.0065(12) -0.0005(11)
O15 0.0188(14) 0.0181(14) 0.0196(14) 0.0016(11) -0.0046(11) -0.0021(11)
O16 0.0134(13) 0.0229(15) 0.0249(15) -0.0012(12) -0.0064(11) -0.0053(11)
O17 0.0390(18) 0.0310(17) 0.0286(17) 0.0002(14) -0.0202(14) 0.0032(14)
O18 0.0245(17) 0.056(2) 0.0344(18) -0.0159(16) 0.0125(14) -0.0114(16)
O19 0.0181(16) 0.067(2) 0.0298(17) 0.0172(17) 0.0055(13) 0.0137(16)
O20 0.0375(18) 0.043(2) 0.0233(16) -0.0001(14) -0.0157(14) 0.0044(15)
C1 0.0131(18) 0.019(2) 0.0171(19) -0.0011(16) -0.0085(15) 0.0011(15)
C2 0.0130(19) 0.020(2) 0.021(2) -0.0019(16) -0.0061(16) 0.0004(16)
C3 0.0118(18) 0.025(2) 0.0158(19) 0.0004(16) 0.0008(15) -0.0036(16)
C4 0.0073(17) 0.023(2) 0.0178(19) -0.0064(16) -0.0055(15) 0.0030(15)
C5 0.0079(17) 0.019(2) 0.0160(18) 0.0014(15) -0.0048(14) -0.0004(15)
C6 0.0093(17) 0.023(2) 0.0133(18) -0.0051(16) -0.0024(14) 0.0023(15)
C7 0.0111(18) 0.020(2) 0.0149(19) -0.0030(16) -0.0010(15) 0.0031(15)
C8 0.022(2) 0.026(2) 0.0147(19) -0.0037(17) -0.0005(16) -0.0008(17)
C9 0.0123(18) 0.021(2) 0.0122(18) -0.0009(15) 0.0014(14) -0.0015(15)
C10 0.0134(18) 0.024(2) 0.0107(17) -0.0012(16) 0.0025(15) 0.0044(16)
C11 0.020(2) 0.0140(19) 0.0183(19) -0.0002(15) 0.0029(16) -0.0024(16)
C12 0.0122(18) 0.026(2) 0.0115(18) -0.0061(16) 0.0004(14) 0.0012(16)
C13 0.0118(18) 0.021(2) 0.0133(18) -0.0016(15) 0.0010(15) 0.0011(15)
C14 0.0124(18) 0.018(2) 0.0144(18) -0.0024(15) 0.0058(15) -0.0001(15)
C15 0.0084(17) 0.018(2) 0.0175(19) -0.0025(16) -0.0053(14) 0.0031(15)
C16 0.0126(19) 0.026(2) 0.022(2) -0.0051(17) -0.0003(16) 0.0006(16)
C17 0.0106(17) 0.021(2) 0.0119(17) -0.0022(15) -0.0038(14) -0.0010(15)
C18 0.0122(18) 0.021(2) 0.0111(17) -0.0053(15) -0.0054(14) 0.0101(15)
C19 0.0077(17) 0.025(2) 0.0124(18) -0.0024(16) 0.0004(14) -0.0018(15)
C20 0.0131(18) 0.021(2) 0.0120(18) -0.0051(15) -0.0065(15) 0.0045(15)
C21 0.0107(17) 0.021(2) 0.0128(18) -0.0048(15) -0.0045(14) 0.0006(15)
C22 0.0092(17) 0.022(2) 0.0098(17) -0.0044(15) -0.0016(14) 0.0026(15)
C23 0.0091(17) 0.019(2) 0.0153(18) -0.0016(15) -0.0015(14) 0.0006(15)
C24 0.0127(19) 0.029(2) 0.037(2) -0.013(2) 0.0035(18) 0.0026(17)
C25 0.0081(17) 0.027(2) 0.0091(17) -0.0005(15) 0.0012(14) -0.0028(15)
C26 0.0128(18) 0.018(2) 0.0129(18) -0.0008(15) 0.0028(15) 0.0004(15)
C27 0.0131(18) 0.0162(19) 0.0156(18) -0.0012(15) 0.0041(15) -0.0017(15)
C28 0.0160(19) 0.019(2) 0.0106(17) -0.0018(15) -0.0015(15) -0.0029(15)
C29 0.0106(17) 0.029(2) 0.0093(17) 0.0000(16) -0.0001(14) -0.0006(16)
C30 0.0166(19) 0.017(2) 0.0148(18) -0.0013(15) -0.0003(15) -0.0016(15)
C31 0.0165(19) 0.018(2) 0.0153(18) -0.0029(16) -0.0035(15) -0.0036(16)
C32 0.025(2) 0.025(2) 0.018(2) -0.0015(17) -0.0020(17) 0.0054(18)
C33 0.0090(17) 0.024(2) 0.0088(17) -0.0021(15) -0.0060(14) 0.0002(15)
C34 0.0109(17) 0.019(2) 0.0131(18) -0.0023(15) -0.0039(14) -0.0014(15)
C35 0.0095(18) 0.026(2) 0.0104(18) -0.0021(15) -0.0008(14) 0.0046(16)
C36 0.0105(17) 0.022(2) 0.0082(17) 0.0010(15) -0.0015(14) -0.0038(15)
C37 0.0100(17) 0.020(2) 0.0073(16) -0.0037(14) -0.0034(14) 0.0049(15)
C38 0.0094(17) 0.028(2) 0.0084(17) 0.0007(15) 0.0000(14) -0.0001(16)
C39 0.0111(18) 0.019(2) 0.0123(17) 0.0037(15) -0.0031(14) 0.0035(15)
C40 0.0106(18) 0.025(2) 0.021(2) -0.0023(17) -0.0010(15) -0.0006(16)
C41 0.0103(17) 0.020(2) 0.0111(17) -0.0008(15) 0.0011(14) -0.0005(15)
C42 0.0084(17) 0.022(2) 0.0087(17) 0.0037(15) 0.0012(14) 0.0030(15)
C43 0.0126(18) 0.0136(18) 0.0148(18) 0.0017(15) 0.0029(15) -0.0006(15)
C44 0.0101(17) 0.026(2) 0.0076(16) -0.0016(15) 0.0014(14) -0.0022(15)
C45 0.0129(18) 0.0168(19) 0.0143(18) 0.0005(15) -0.0024(15) -0.0004(15)
C46 0.0160(19) 0.0173(19) 0.0096(17) 0.0012(15) 0.0015(14) 0.0014(15)
C47 0.0147(19) 0.018(2) 0.0190(19) 0.0045(16) -0.0054(15) -0.0053(15)
C48 0.025(2) 0.026(2) 0.0142(19) 0.0002(17) -0.0031(16) 0.0002(18)
C49 0.0095(18) 0.023(2) 0.0124(18) 0.0003(15) -0.0051(14) -0.0002(15)
C50 0.0156(19) 0.018(2) 0.021(2) 0.0107(16) -0.0025(16) -0.0027(16)
C51 0.0136(19) 0.027(2) 0.0161(19) -0.0018(17) 0.0019(15) 0.0016(16)
C52 0.0124(18) 0.018(2) 0.0176(19) 0.0001(16) -0.0032(15) -0.0014(15)
C53 0.0076(17) 0.024(2) 0.0119(18) -0.0018(15) -0.0060(14) -0.0003(15)
C54 0.0079(17) 0.024(2) 0.0101(17) 0.0041(15) -0.0029(14) -0.0026(15)
C55 0.0150(18) 0.020(2) 0.0082(17) -0.0025(15) -0.0013(14) 0.0011(15)
C56 0.0180(19) 0.022(2) 0.0132(18) -0.0009(16) 0.0002(15) -0.0026(16)
C57 0.0081(17) 0.025(2) 0.0094(17) -0.0048(15) 0.0025(14) -0.0018(15)
C58 0.0131(18) 0.019(2) 0.0125(18) -0.0016(15) 0.0034(15) -0.0006(15)
C59 0.0130(18) 0.019(2) 0.0160(18) 0.0007(16) 0.0019(15) -0.0035(15)
C60 0.0118(18) 0.019(2) 0.0137(18) -0.0023(15) 0.0016(14) -0.0036(15)
C61 0.0115(18) 0.024(2) 0.0100(17) -0.0050(15) -0.0001(14) 0.0027(15)
C62 0.0128(18) 0.0157(19) 0.0097(17) -0.0006(14) 0.0033(14) -0.0010(15)
C63 0.0110(18) 0.022(2) 0.0118(18) -0.0048(15) -0.0029(14) -0.0037(15)
C64 0.0153(19) 0.023(2) 0.021(2) -0.0002(17) -0.0003(16) -0.0050(16)
C65 0.021(2) 0.035(2) 0.019(2) -0.0075(18) 0.0033(17) -0.0019(18)
C66 0.017(2) 0.034(2) 0.021(2) -0.0020(18) -0.0014(16) -0.0014(18)
C67 0.0144(19) 0.028(2) 0.0177(19) -0.0051(17) 0.0004(16) -0.0062(17)
C68 0.017(2) 0.043(3) 0.0141(19) -0.0026(18) 0.0018(16) -0.0003(18)
C69 0.017(2) 0.048(3) 0.021(2) 0.001(2) -0.0006(17) 0.0042(19)
C70 0.0145(19) 0.029(2) 0.0180(19) 0.0006(17) 0.0014(16) 0.0004(17)
C71 0.021(2) 0.038(3) 0.0106(18) -0.0002(17) 0.0002(16) -0.0026(18)
C72 0.0140(19) 0.039(3) 0.019(2) 0.0034(19) -0.0022(16) 0.0027(18)
C73 0.023(2) 0.030(2) 0.024(2) -0.0061(18) -0.0011(18) -0.0020(18)
C74 0.019(2) 0.035(3) 0.021(2) -0.0036(18) -0.0034(17) -0.0021(18)
C75 0.015(2) 0.063(3) 0.018(2) 0.004(2) -0.0027(17) 0.010(2)
C76 0.018(2) 0.066(3) 0.012(2) -0.003(2) -0.0015(17) 0.011(2)
C77 0.017(2) 0.024(2) 0.0179(19) 0.0012(17) -0.0015(16) -0.0029(17)
C78 0.021(2) 0.049(3) 0.020(2) -0.007(2) -0.0036(18) 0.007(2)
C79 0.024(2) 0.049(3) 0.018(2) -0.008(2) -0.0047(18) 0.004(2)
C80 0.0151(19) 0.026(2) 0.0160(19) 0.0007(16) 0.0013(15) 0.0047(16)
C81 0.022(2) 0.045(3) 0.020(2) -0.008(2) -0.0044(17) 0.004(2)
C82 0.027(2) 0.046(3) 0.019(2) -0.009(2) -0.0033(18) 0.008(2)
C83 0.015(2) 0.035(2) 0.022(2) -0.0053(19) -0.0038(17) 0.0033(18)
C84 0.017(2) 0.036(2) 0.0148(19) -0.0058(18) 0.0000(16) 0.0024(18)
C85 0.021(2) 0.036(3) 0.033(2) 0.003(2) 0.0009(19) 0.0006(19)
C86 0.027(2) 0.046(3) 0.047(3) -0.008(2) 0.017(2) 0.004(2)
C87 0.046(3) 0.043(3) 0.024(2) -0.006(2) 0.013(2) 0.003(2)
C88 0.042(3) 0.052(3) 0.026(2) -0.011(2) -0.011(2) 0.011(2)
C89 0.029(2) 0.046(3) 0.024(2) -0.008(2) -0.0043(19) 0.013(2)
C90 0.019(2) 0.033(2) 0.019(2) 0.0045(18) 0.0000(16) -0.0006(18)
C91 0.020(2) 0.030(2) 0.020(2) 0.0076(18) -0.0065(17) -0.0040(18)
C92 0.020(2) 0.043(3) 0.0090(18) -0.0017(18) 0.0005(16) -0.0036(19)
C93 0.014(2) 0.045(3) 0.0098(18) 0.0038(18) -0.0005(15) 0.0024(18)
C94 0.014(2) 0.037(3) 0.024(2) 0.0090(19) 0.0009(17) 0.0036(18)
C95 0.019(2) 0.048(3) 0.024(2) 0.014(2) -0.0028(18) 0.000(2)
C96 0.029(2) 0.036(3) 0.024(2) 0.008(2) -0.0023(19) 0.007(2)
C97 0.018(2) 0.054(3) 0.022(2) 0.013(2) 0.0023(17) 0.009(2)
C98 0.015(2) 0.043(3) 0.020(2) 0.0008(19) 0.0007(16) 0.0005(19)
C99 0.0116(19) 0.047(3) 0.023(2) -0.004(2) -0.0006(16) -0.0029(19)
C100 0.021(2) 0.039(3) 0.030(2) -0.005(2) -0.0050(18) 0.002(2)
C101 0.030(2) 0.038(3) 0.023(2) -0.009(2) 0.0002(19) -0.007(2)
C102 0.021(2) 0.053(3) 0.026(2) -0.008(2) 0.0016(19) -0.011(2)
C103 0.013(2) 0.058(3) 0.014(2) -0.008(2) 0.0015(16) -0.001(2)
C104 0.018(2) 0.046(3) 0.0099(18) -0.0051(18) -0.0012(16) 0.0013(19)
C105 0.016(2) 0.058(3) 0.0077(18) 0.0039(19) -0.0005(16) 0.009(2)
C106 0.022(2) 0.036(3) 0.020(2) -0.0016(19) -0.0067(18) 0.0109(19)
C107 0.019(2) 0.032(2) 0.018(2) -0.0038(18) -0.0023(16) 0.0052(18)
C108 0.017(2) 0.036(3) 0.026(2) -0.0060(19) -0.0025(17) 0.0023(18)
C109 0.018(2) 0.033(3) 0.038(3) -0.010(2) 0.0043(19) -0.0013(19)
C110 0.030(2) 0.034(3) 0.022(2) -0.0023(19) 0.0076(18) -0.003(2)
C111 0.026(2) 0.042(3) 0.022(2) 0.004(2) -0.0008(18) -0.005(2)
C112 0.016(2) 0.039(3) 0.019(2) 0.0012(19) 0.0034(16) -0.0007(18)
N1 0.0162(17) 0.035(2) 0.0226(18) -0.0006(16) 0.0043(14) -0.0010(15)
N2 0.0145(17) 0.031(2) 0.0205(17) 0.0035(15) 0.0031(14) 0.0007(14)
N3 0.0181(17) 0.0259(19) 0.0189(17) 0.0031(14) 0.0036(14) 0.0027(14)
N4 0.0160(17) 0.031(2) 0.0224(18) -0.0015(15) 0.0025(14) 0.0033(15)

loop_
_atom_type_symbol
_atom_type_description
_atom_type_scat_dispersion_real
_atom_type_scat_dispersion_imag
_atom_type_scat_source
C C 0.0033 0.0016 'International Tables Vol C Tables 4.2.6.8 and 6.1.1.4'
H H 0.0000 0.0000 'International Tables Vol C Tables 4.2.6.8 and 6.1.1.4'
N N 0.0061 0.0033 'International Tables Vol C Tables 4.2.6.8 and 6.1.1.4'
O O 0.0106 0.0060 'International Tables Vol C Tables 4.2.6.8 and 6.1.1.4'

loop_
_geom_angle_atom_site_label_1
_geom_angle_atom_site_label_2
_geom_angle_atom_site_label_3
_geom_angle
C6 C1 C2 116.6(3)
C6 C1 C31 123.4(3)
C2 C1 C31 120.0(3)
C3 C2 O1 118.0(3)
C3 C2 C1 121.6(4)
O1 C2 C1 120.3(3)
C2 C3 C4 120.3(3)
O2 C4 C3 115.8(3)
O2 C4 C5 123.6(3)
C3 C4 C5 120.5(3)
C6 C5 C4 117.1(3)
C6 C5 C7 122.7(3)
C4 C5 C7 120.1(3)
C5 C6 C1 123.8(3)
C5 C7 C8 112.2(3)
C5 C7 C9 112.3(3)
C8 C7 C9 111.2(3)
C10 C9 C14 117.7(3)
C10 C9 C7 119.6(3)
C14 C9 C7 122.7(3)
O3 C10 C9 118.4(3)
O3 C10 C11 120.7(3)
C9 C10 C11 120.8(3)
C12 C11 C10 119.7(3)
O4 C12 C11 121.2(3)
O4 C12 C13 117.6(3)
C11 C12 C13 121.2(3)
C14 C13 C12 117.1(3)
C14 C13 C15 123.5(3)
C12 C13 C15 119.4(3)
C13 C14 C9 123.4(4)
C17 C15 C13 112.8(3)
C17 C15 C16 112.5(3)
C13 C15 C16 110.1(3)
C22 C17 C18 116.0(3)
C22 C17 C15 123.3(3)
C18 C17 C15 120.7(3)
O5 C18 C19 120.3(3)
O5 C18 C17 118.9(3)
C19 C18 C17 120.9(3)
C20 C19 C18 121.6(3)
O6 C20 C19 121.1(3)
O6 C20 C21 119.0(3)
C19 C20 C21 119.9(3)
C22 C21 C20 116.8(3)
C22 C21 C23 122.4(3)
C20 C21 C23 120.7(3)
C17 C22 C21 124.8(3)
C21 C23 C25 113.0(3)
C21 C23 C24 114.1(3)
C25 C23 C24 109.3(3)
C26 C25 C30 117.7(3)
C26 C25 C23 121.6(3)
C30 C25 C23 120.6(3)
O7 C26 C25 123.4(3)
O7 C26 C27 115.7(3)
C25 C26 C27 120.9(3)
C28 C27 C26 119.9(3)
O8 C28 C27 121.1(3)
O8 C28 C29 117.6(3)
C27 C28 C29 121.3(3)
C28 C29 C30 117.3(3)
C28 C29 C31 120.9(3)
C30 C29 C31 121.7(3)
C29 C30 C25 122.7(4)
C1 C31 C29 112.2(3)
C1 C31 C32 113.9(3)
C29 C31 C32 109.9(3)
C38 C33 C34 115.9(3)
C38 C33 C63 122.6(3)
C34 C33 C63 121.5(3)
O9 C34 C35 119.8(3)
O9 C34 C33 119.4(3)
C35 C34 C33 120.8(3)
C36 C35 C34 121.2(3)
O10 C36 C35 120.5(3)
O10 C36 C37 119.2(3)
C35 C36 C37 120.2(3)
C38 C37 C36 116.7(3)
C38 C37 C39 123.0(3)
C36 C37 C39 120.3(3)
C37 C38 C33 125.2(3)
C37 C39 C41 111.8(3)
C37 C39 C40 113.3(3)
C41 C39 C40 109.6(3)
C42 C41 C46 117.2(3)
C42 C41 C39 121.5(3)
C46 C41 C39 121.3(3)
O11 C42 C43 116.1(3)
O11 C42 C41 122.5(3)
C43 C42 C41 121.5(3)
C42 C43 C44 119.6(3)
O12 C44 C45 118.2(3)
O12 C44 C43 120.9(3)
C45 C44 C43 120.9(3)
C44 C45 C46 117.8(3)
C44 C45 C47 119.7(3)
C46 C45 C47 122.5(3)
C45 C46 C41 123.0(3)
C49 C47 C48 114.2(3)
C49 C47 C45 112.4(3)
C48 C47 C45 109.8(3)
C54 C49 C50 116.5(3)
C54 C49 C47 123.6(3)
C50 C49 C47 119.9(3)
C51 C50 O13 117.9(3)
C51 C50 C49 122.1(3)
O13 C50 C49 120.0(3)
C50 C51 C52 119.8(3)
O14 C52 C51 115.3(3)
O14 C52 C53 124.0(3)
C51 C52 C53 120.7(4)
C52 C53 C54 117.4(3)
C52 C53 C55 119.7(3)
C54 C53 C55 122.9(3)
C49 C54 C53 123.4(3)
C53 C55 C56 113.0(3)
C53 C55 C57 111.8(3)
C56 C55 C57 110.8(3)
C58 C57 C62 117.4(3)
C58 C57 C55 120.0(3)
C62 C57 C55 122.6(3)
O15 C58 C59 120.6(3)
O15 C58 C57 118.4(3)
C59 C58 C57 121.0(3)
C58 C59 C60 120.0(3)
C61 C60 O16 117.4(3)
C61 C60 C59 121.3(3)
O16 C60 C59 121.3(3)
C60 C61 C62 117.5(3)
C60 C61 C63 120.1(3)
C62 C61 C63 122.2(3)
C57 C62 C61 122.7(3)
C33 C63 C64 112.9(3)
C33 C63 C61 113.7(3)
C64 C63 C61 110.0(3)
N1 C65 C66 123.8(4)
C65 C66 C67 119.6(4)
C66 C67 C68 116.8(4)
C66 C67 C70 121.1(4)
C68 C67 C70 122.0(3)
C69 C68 C67 119.9(4)
N1 C69 C68 123.7(4)
C71 C70 C74 116.8(4)
C71 C70 C67 121.8(4)
C74 C70 C67 121.4(3)
C72 C71 C70 119.3(4)
N2 C72 C71 124.6(4)
N2 C73 C74 123.3(4)
C73 C74 C70 120.0(4)
N3 C75 C76 123.1(4)
C75 C76 C77 121.6(4)
C78 C77 C76 115.0(4)
C78 C77 C80 122.0(4)
C76 C77 C80 123.0(4)
C79 C78 C77 120.5(4)
N3 C79 C78 123.6(4)
C84 C80 C81 116.5(4)
C84 C80 C77 121.6(3)
C81 C80 C77 121.9(4)
C82 C81 C80 120.1(4)
N4 C82 C81 123.5(4)
N4 C83 C84 124.2(4)
C83 C84 C80 119.4(4)
C86 C85 C90 119.7(4)
C87 C86 C85 121.1(4)
C86 C87 C88 120.0(4)
C87 C88 C89 119.9(4)
C90 C89 C88 120.1(4)
C89 C90 C85 119.1(4)
C89 C90 C91 122.2(4)
C85 C90 C91 118.7(4)
O17 C91 C90 122.9(4)
O17 C91 C92 117.7(4)
C90 C91 C92 119.4(3)
O18 C92 C93 123.2(4)
O18 C92 C91 117.5(4)
C93 C92 C91 119.3(3)
C94 C93 C98 119.4(4)
C94 C93 C92 123.0(4)
C98 C93 C92 117.6(4)
C95 C94 C93 120.3(4)
C94 C95 C96 119.8(4)
C97 C96 C95 120.0(5)
C98 C97 C96 120.4(4)
C97 C98 C93 120.1(4)
C104 C99 C100 119.9(4)
C101 C100 C99 119.9(4)
C102 C101 C100 119.8(5)
C103 C102 C101 120.7(4)
C102 C103 C104 119.9(4)
C99 C104 C103 119.8(4)
C99 C104 C105 122.3(4)
C103 C104 C105 117.9(4)
O19 C105 C104 123.6(4)
O19 C105 C106 116.1(4)
C104 C105 C106 120.3(3)
O20 C106 C107 123.2(4)
O20 C106 C105 117.5(4)
C107 C106 C105 119.1(3)
C108 C107 C112 119.7(4)
C108 C107 C106 118.4(4)
C112 C107 C106 121.9(4)
C109 C108 C107 119.9(4)
C108 C109 C110 120.2(4)
C109 C110 C111 120.5(4)
C112 C111 C110 119.5(4)
C111 C112 C107 120.1(4)
C69 N1 C65 116.1(3)
C73 N2 C72 116.0(3)
C75 N3 C79 116.2(3)
C82 N4 C83 116.4(3)

loop_
_geom_bond_atom_site_label_1
_geom_bond_atom_site_label_2
_geom_bond_distance
O1 C2 1.386(5)
O2 C4 1.370(4)
O3 C10 1.362(4)
O4 C12 1.385(4)
O5 C18 1.369(4)
O6 C20 1.366(5)
O7 C26 1.375(4)
O8 C28 1.373(4)
O9 C34 1.370(4)
O10 C36 1.373(4)
O11 C42 1.382(4)
O12 C44 1.370(4)
O13 C50 1.386(4)
O14 C52 1.356(4)
O15 C58 1.375(4)
O16 C60 1.382(4)
O17 C91 1.217(5)
O18 C92 1.207(5)
O19 C105 1.222(5)
O20 C106 1.214(5)
C1 C6 1.393(5)
C1 C2 1.398(5)
C1 C31 1.517(5)
C2 C3 1.376(5)
C3 C4 1.388(5)
C4 C5 1.404(5)
C5 C6 1.392(5)
C5 C7 1.517(5)
C7 C8 1.531(5)
C7 C9 1.539(5)
C9 C10 1.385(5)
C9 C14 1.394(5)
C10 C11 1.397(5)
C11 C12 1.392(5)
C12 C13 1.395(5)
C13 C14 1.394(5)
C13 C15 1.532(5)
C15 C17 1.507(5)
C15 C16 1.539(5)
C17 C22 1.388(5)
C17 C18 1.405(5)
C18 C19 1.384(5)
C19 C20 1.379(5)
C20 C21 1.405(5)
C21 C22 1.399(5)
C21 C23 1.509(5)
C23 C25 1.530(5)
C23 C24 1.540(5)
C25 C26 1.387(5)
C25 C30 1.398(5)
C26 C27 1.388(5)
C27 C28 1.386(5)
C28 C29 1.389(5)
C29 C30 1.397(5)
C29 C31 1.533(5)
C31 C32 1.539(5)
C33 C38 1.389(5)
C33 C34 1.408(5)
C33 C63 1.519(5)
C34 C35 1.389(5)
C35 C36 1.377(5)
C36 C37 1.411(5)
C37 C38 1.386(5)
C37 C39 1.517(5)
C39 C41 1.529(5)
C39 C40 1.535(5)
C41 C42 1.391(5)
C41 C46 1.395(5)
C42 C43 1.390(5)
C43 C44 1.391(5)
C44 C45 1.389(5)
C45 C46 1.394(5)
C45 C47 1.528(5)
C47 C49 1.507(5)
C47 C48 1.528(5)
C49 C54 1.390(5)
C49 C50 1.393(5)
C50 C51 1.382(6)
C51 C52 1.387(5)
C52 C53 1.397(5)
C53 C54 1.402(5)
C53 C55 1.516(5)
C55 C56 1.534(5)
C55 C57 1.537(5)
C57 C58 1.391(5)
C57 C62 1.395(5)
C58 C59 1.384(5)
C59 C60 1.384(5)
C60 C61 1.381(5)
C61 C62 1.398(5)
C61 C63 1.534(5)
C63 C64 1.532(5)
C65 N1 1.347(5)
C65 C66 1.385(5)
C66 C67 1.386(5)
C67 C68 1.392(5)
C67 C70 1.484(5)
C68 C69 1.381(6)
C69 N1 1.337(5)
C70 C71 1.383(5)
C70 C74 1.399(5)
C71 C72 1.377(6)
C72 N2 1.345(5)
C73 N2 1.341(5)
C73 C74 1.382(6)
C75 N3 1.322(5)
C75 C76 1.377(6)
C76 C77 1.385(5)
C77 C78 1.381(5)
C77 C80 1.485(5)
C78 C79 1.379(6)
C79 N3 1.343(5)
C80 C84 1.395(5)
C80 C81 1.397(5)
C81 C82 1.379(6)
C82 N4 1.336(5)
C83 N4 1.343(5)
C83 C84 1.376(5)
C85 C86 1.376(6)
C85 C90 1.399(6)
C86 C87 1.371(7)
C87 C88 1.374(7)
C88 C89 1.396(6)
C89 C90 1.390(6)
C90 C91 1.479(6)
C91 C92 1.518(6)
C92 C93 1.485(6)
C93 C94 1.389(6)
C93 C98 1.397(5)
C94 C95 1.377(6)
C95 C96 1.388(6)
C96 C97 1.383(6)
C97 C98 1.367(7)
C99 C104 1.386(6)
C99 C100 1.402(6)
C100 C101 1.391(6)
C101 C102 1.386(6)
C102 C103 1.380(7)
C103 C104 1.404(6)
C104 C105 1.477(7)
C105 C106 1.538(6)
C106 C107 1.472(6)
C107 C108 1.388(6)
C107 C112 1.396(5)
C108 C109 1.375(6)
C109 C110 1.379(6)
C110 C111 1.389(6)
C111 C112 1.377(6)
